data_4111832
loop_
_publ_author_name
'Archan Dey'
'Michael T. Kirchner'
'Venu R. Vangala'
'Gautam R. Desiraju'
'Raju Mondal'
'Judith A. K. Howard'

_publ_contact_author_address
;
School of Chemistry
University of Hyderabad
Hyderabad 500 046
India
;
_publ_contact_author_email desiraju@uohyd.ernet.in
_publ_contact_author_fax '91 40 23010567'
_publ_contact_author_name 'Professor Gautam R. Desiraju'
_publ_contact_author_phone '91 40 23134828'
_publ_section_title
;
 Crystal Structure Prediction of Aminols: Advantages of a Supramolecular
 Synthon Approach with Experimental Structures
;
_journal_name_full 'Journal of the American Chemical Society'
_journal_page_first 10545
_journal_page_last 10559
_journal_paper_doi 10.1021/ja042738c
_journal_volume 127
_journal_year 2005
_chemical_formula_moiety 'C7 H9 N O'
_chemical_formula_sum 'C7 H9 N O'
_chemical_formula_weight 123.15
_chemical_melting_point 424
_chemical_name_common 2A3MP
_chemical_name_systematic 2-Amino-3-methylphenol
_space_group_IT_number 45
_symmetry_cell_setting orthorhombic
_symmetry_space_group_name_Hall 'I 2 -2c'
_symmetry_space_group_name_H-M 'I b a 2'
_atom_sites_solution_hydrogens geom
_atom_sites_solution_primary direct
_atom_sites_solution_secondary difmap
_audit_creation_method SHELXL-97
_cell_angle_alpha 90.00
_cell_angle_beta 90.00
_cell_angle_gamma 90.00
_cell_formula_units_Z 8
_cell_length_a 21.6090(7)
_cell_length_b 7.4822(2)
_cell_length_c 8.2703(3)
_cell_measurement_reflns_used 4528
_cell_measurement_temperature 120(2)
_cell_measurement_theta_max 27.475
_cell_measurement_theta_min 2.881
_cell_volume 1337.17(7)
_computing_cell_refinement 'Bruker SMART'
_computing_data_collection 'Bruker SMART'
_computing_data_reduction 'Bruker SHELXTL'
_computing_molecular_graphics 'Bruker SHELXTL'
_computing_publication_material 'Bruker SHELXTL'
_computing_structure_refinement 'SHELXL-97 (Sheldrick, 1997)'
_computing_structure_solution 'SHELXS-97 (Sheldrick, 1990)'
_diffrn_ambient_temperature 120(2)
_diffrn_detector_area_resol_mean 8
_diffrn_measured_fraction_theta_full 0.999
_diffrn_measured_fraction_theta_max 0.999
_diffrn_measurement_device_type 'smart 1k CCD area detector'
_diffrn_measurement_method 'omega scans'
_diffrn_radiation_monochromator graphite
_diffrn_radiation_source 'fine-focus sealed tube'
_diffrn_radiation_type MoK\a
_diffrn_radiation_wavelength 0.71073
_diffrn_reflns_av_R_equivalents 0.0626
_diffrn_reflns_av_sigmaI/netI 0.0367
_diffrn_reflns_limit_h_max 27
_diffrn_reflns_limit_h_min -27
_diffrn_reflns_limit_k_max 9
_diffrn_reflns_limit_k_min -9
_diffrn_reflns_limit_l_max 10
_diffrn_reflns_limit_l_min -10
_diffrn_reflns_number 6130
_diffrn_reflns_theta_full 27.47
_diffrn_reflns_theta_max 27.47
_diffrn_reflns_theta_min 1.88
_diffrn_standards_decay_% 0
_exptl_absorpt_coefficient_mu 0.083
_exptl_absorpt_correction_type none
_exptl_crystal_colour Orange
_exptl_crystal_density_diffrn 1.223
_exptl_crystal_description Cube
_exptl_crystal_F_000 528
_exptl_crystal_size_max 0.32
_exptl_crystal_size_mid 0.22
_exptl_crystal_size_min 0.14
_refine_diff_density_max 0.213
_refine_diff_density_min -0.116
_refine_diff_density_rms 0.034
_refine_ls_abs_structure_details 'Flack H D (1983), Acta Cryst. A39, 876-881'
_refine_ls_abs_structure_Flack 0.6(14)
_refine_ls_extinction_method none
_refine_ls_goodness_of_fit_ref 1.058
_refine_ls_hydrogen_treatment refall
_refine_ls_matrix_type full
_refine_ls_number_parameters 118
_refine_ls_number_reflns 1541
_refine_ls_number_restraints 1
_refine_ls_restrained_S_all 1.057
_refine_ls_R_factor_all 0.0350
_refine_ls_R_factor_gt 0.0330
_refine_ls_shift/su_max 0.000
_refine_ls_shift/su_mean 0.000
_refine_ls_structure_factor_coef Fsqd
_refine_ls_weighting_details 'calc w=1/[\s^2^(Fo^2^)+(0.0452P)^2^+0.4347P] where P=(Fo^2^+2Fc^2^)/3'
_refine_ls_weighting_scheme calc
_refine_ls_wR_factor_gt 0.0864
_refine_ls_wR_factor_ref 0.0882
_reflns_number_gt 1479
_reflns_number_total 1541
_reflns_threshold_expression I>2\s(I)
_cod_data_source_file ja042738csi20050407_114233_02.cif
_cod_data_source_block 2a
_cod_database_code 4111832

loop_
_symmetry_equiv_pos_as_xyz
'x, y, z'
'-x, -y, z'
'x+1/2, -y+1/2, z'
'-x+1/2, y+1/2, z'
'x+1/2, y+1/2, z+1/2'
'-x+1/2, -y+1/2, z+1/2'
'x+1, -y+1, z+1/2'
'-x+1, y+1, z+1/2'

loop_
_atom_site_label
_atom_site_type_symbol
_atom_site_fract_x
_atom_site_fract_y
_atom_site_fract_z
_atom_site_U_iso_or_equiv
_atom_site_adp_type
_atom_site_occupancy
_atom_site_symmetry_multiplicity
_atom_site_calc_flag
O1 O 0.24487(5) 0.24680(15) 0.04976(13) 0.0294(2) Uani 1 1 d
N1 N 0.20478(6) 0.05980(17) -0.20344(16) 0.0302(3) Uani 1 1 d
C2 C 0.16250(6) 0.17676(16) -0.12372(15) 0.0222(3) Uani 1 1 d
C4 C 0.06312(6) 0.31720(18) -0.09673(17) 0.0264(3) Uani 1 1 d
C6 C 0.14522(6) 0.39502(17) 0.08911(17) 0.0261(3) Uani 1 1 d
C5 C 0.08446(6) 0.41362(19) 0.03607(18) 0.0280(3) Uani 1 1 d
C1 C 0.18452(6) 0.27650(16) 0.00872(15) 0.0219(3) Uani 1 1 d
C3 C 0.10193(7) 0.19927(17) -0.17928(16) 0.0238(3) Uani 1 1 d
C7 C 0.08016(9) 0.0990(2) -0.3277(2) 0.0371(4) Uani 1 1 d
H6 H 0.1619(8) 0.457(2) 0.178(2) 0.027(4) Uiso 1 1 d
H112 H 0.1850(10) -0.034(3) -0.256(3) 0.052(6) Uiso 1 1 d
H5 H 0.0583(8) 0.493(3) 0.096(2) 0.035(5) Uiso 1 1 d
H7C H 0.0794(10) -0.032(3) -0.313(3) 0.053(6) Uiso 1 1 d
H4 H 0.0208(8) 0.333(2) -0.1381(19) 0.028(4) Uiso 1 1 d
H111 H 0.2322(10) 0.022(3) -0.135(3) 0.043(5) Uiso 1 1 d
H7B H 0.0382(9) 0.139(3) -0.356(2) 0.030(4) Uiso 1 1 d
H7A H 0.1081(10) 0.130(3) -0.426(3) 0.050(6) Uiso 1 1 d
H1 H 0.2567(10) 0.317(3) 0.126(3) 0.043(6) Uiso 1 1 d

loop_
_atom_site_aniso_label
_atom_site_aniso_U_11
_atom_site_aniso_U_22
_atom_site_aniso_U_33
_atom_site_aniso_U_23
_atom_site_aniso_U_13
_atom_site_aniso_U_12
O1 0.0246(5) 0.0318(5) 0.0316(5) -0.0006(4) -0.0021(4) 0.0047(4)
N1 0.0366(7) 0.0291(6) 0.0251(5) -0.0009(5) 0.0034(5) 0.0122(5)
C2 0.0280(6) 0.0184(5) 0.0203(5) 0.0028(5) 0.0062(5) 0.0025(5)
C4 0.0241(6) 0.0252(7) 0.0299(7) 0.0003(5) 0.0008(5) 0.0002(5)
C6 0.0293(7) 0.0237(6) 0.0253(6) -0.0024(5) -0.0001(5) 0.0008(5)
C5 0.0269(7) 0.0265(6) 0.0307(7) -0.0033(5) 0.0039(6) 0.0049(5)
C1 0.0228(6) 0.0204(6) 0.0227(6) 0.0051(5) 0.0031(5) 0.0006(4)
C3 0.0284(7) 0.0192(6) 0.0239(6) 0.0014(5) 0.0013(5) 0.0003(5)
C7 0.0428(9) 0.0317(8) 0.0369(9) -0.0110(6) -0.0094(7) 0.0029(7)

loop_
_atom_type_symbol
_atom_type_description
_atom_type_scat_dispersion_real
_atom_type_scat_dispersion_imag
_atom_type_scat_source
C C 0.0033 0.0016 'International Tables Vol C Tables 4.2.6.8 and 6.1.1.4'
H H 0.0000 0.0000 'International Tables Vol C Tables 4.2.6.8 and 6.1.1.4'
N N 0.0061 0.0033 'International Tables Vol C Tables 4.2.6.8 and 6.1.1.4'
O O 0.0106 0.0060 'International Tables Vol C Tables 4.2.6.8 and 6.1.1.4'

loop_
_geom_angle_atom_site_label_1
_geom_angle_atom_site_label_2
_geom_angle_atom_site_label_3
_geom_angle
C1 O1 H1 111.6(15)
C2 N1 H112 112.7(13)
C2 N1 H111 109.5(14)
H112 N1 H111 112(2)
C3 C2 C1 120.56(11)
C3 C2 N1 121.45(12)
C1 C2 N1 117.91(12)
C5 C4 C3 120.95(13)
C5 C4 H4 121.2(10)
C3 C4 H4 117.8(10)
C5 C6 C1 119.17(12)
C5 C6 H6 123.9(10)
C1 C6 H6 117.0(10)
C6 C5 C4 120.62(12)
C6 C5 H5 117.1(11)
C4 C5 H5 122.2(11)
O1 C1 C6 124.46(12)
O1 C1 C2 115.45(11)
C6 C1 C2 120.09(12)
C4 C3 C2 118.57(12)
C4 C3 C7 121.55(13)
C2 C3 C7 119.88(12)
C3 C7 H7C 113.5(15)
C3 C7 H7B 109.4(11)
H7C C7 H7B 108.3(17)
C3 C7 H7A 110.0(12)
H7C C7 H7A 109.0(19)
H7B C7 H7A 106.4(15)

loop_
_geom_bond_atom_site_label_1
_geom_bond_atom_site_label_2
_geom_bond_distance
O1 C1 1.3657(17)
O1 H1 0.86(3)
N1 C2 1.4266(16)
N1 H112 0.93(2)
N1 H111 0.87(2)
C2 C3 1.3973(19)
C2 C1 1.4082(18)
C4 C5 1.393(2)
C4 C3 1.3957(19)
C4 H4 0.984(17)
C6 C5 1.3912(19)
C6 C1 1.3963(18)
C6 H6 0.943(19)
C5 H5 0.96(2)
C3 C7 1.514(2)
C7 H7C 0.99(2)
C7 H7B 0.98(2)
C7 H7A 1.04(2)

loop_
_cod_related_entry_id
_cod_related_entry_database
_cod_related_entry_code
1 ChemSpider 2282663
